data_7003025
loop_
_publ_author_name
'Yuksel, Fatma'
'G\"um\"u\,s, G\"ulay'
'G\"urol, \.Ilke'
'Ahsen, Vefa'
'Chumakov, Yurii'
'Jeanneau, Erwann'
'Luneau, Dominique'

_publ_section_title
;
 Channel architecture via self assembly of oxamide oximes complexes
;
_journal_issue 2
_journal_name_full 'Dalton Transactions'
_journal_page_first 241
_journal_page_last 252
_journal_paper_doi 10.1039/b707930c
_journal_year 2008
_chemical_formula_moiety 'C32 H66 N8 O4 Pd1'
_chemical_formula_sum 'C32 H66 N8 O4 Pd'
_chemical_formula_weight 733.33
_space_group_IT_number 88
_symmetry_cell_setting tetragonal
_symmetry_space_group_name_Hall '-I 4ad'
_symmetry_space_group_name_H-M 'I 41/a :2'
_atom_sites_solution_hydrogens geom
_atom_sites_solution_primary direct
_audit_creation_date 07-07-10
_audit_creation_method CRYSTALS_ver_12.85
_cell_angle_alpha 90
_cell_angle_beta 90
_cell_angle_gamma 90
_cell_formula_units_Z 8
_cell_length_a 17.4724(4)
_cell_length_b 17.4724(4)
_cell_length_c 26.4145(10)
_cell_measurement_reflns_used 0
_cell_measurement_temperature 130
_cell_measurement_theta_max 0
_cell_measurement_theta_min 0
_cell_volume 8063.9(4)
_computing_cell_refinement 'DENZO/SCALEPACK (Otwinowski & Minor, 1997)'
_computing_data_collection 'COLLECT (Nonius, 1997-2001).'
_computing_data_reduction 'DENZO/SCALEPACK (Otwinowski & Minor, 1997)'
_computing_molecular_graphics 'CAMERON (Watkin et al., 1996)'
_computing_publication_material 'CRYSTALS (Betteridge et al., 2003)'
_computing_structure_refinement 'CRYSTALS (Betteridge et al., 2003)'
_computing_structure_solution 'SIR97 (Altomare et al., 1999)'
_diffrn_ambient_temperature 130
_diffrn_measured_fraction_theta_full 0.995
_diffrn_measured_fraction_theta_max 0.992
_diffrn_measurement_device_type 'Nonius KappaCCD'
_diffrn_measurement_method '\f & \w scans'
_diffrn_radiation_monochromator graphite
_diffrn_radiation_type 'Mo K\a'
_diffrn_radiation_wavelength 0.71073
_diffrn_reflns_av_R_equivalents 0.032
_diffrn_reflns_limit_h_max 22
_diffrn_reflns_limit_h_min -22
_diffrn_reflns_limit_k_max 15
_diffrn_reflns_limit_k_min -16
_diffrn_reflns_limit_l_max 21
_diffrn_reflns_limit_l_min -34
_diffrn_reflns_number 6835
_diffrn_reflns_theta_full 26.098
_diffrn_reflns_theta_max 27.471
_diffrn_reflns_theta_min 1.397
_diffrn_standards_number 0
_exptl_absorpt_coefficient_mu 0.502
_exptl_absorpt_correction_type none
_exptl_crystal_density_diffrn 1.208
_exptl_crystal_density_method 'not measured'
_exptl_crystal_description block
_exptl_crystal_F_000 3136
_exptl_crystal_size_max 0.21
_exptl_crystal_size_mid 0.20
_exptl_crystal_size_min 0.15
_refine_diff_density_max 1.38
_refine_diff_density_min -0.49
_refine_ls_extinction_method None
_refine_ls_goodness_of_fit_ref 1.1258
_refine_ls_hydrogen_treatment constr
_refine_ls_matrix_type full
_refine_ls_number_parameters 205
_refine_ls_number_reflns 2889
_refine_ls_number_restraints 0
_refine_ls_R_factor_all 0.0967
_refine_ls_R_factor_gt 0.0471
_refine_ls_shift/su_max 0.000312
_refine_ls_structure_factor_coef F
_refine_ls_weighting_details
;
Method, part 1, Chebychev polynomial, (Watkin, 1994, Prince, 1982)
[weight] = 1.0/[A~0~*T~0~(x)+A~1~*T~1~(x) ... +A~n-1~]*T~n-1~(x)]
where A~i~ are the Chebychev coefficients listed below and x= Fcalc/Fmax
Method = Robust Weighting (Prince, 1982)
W = [weight] * [1-(deltaF/6*sigmaF)^2^]^2^
A~i~ are:
0.460 0.147 0.248
;
_refine_ls_weighting_scheme calc
_refine_ls_wR_factor_all 0.0725
_refine_ls_wR_factor_gt 0.0465
_refine_ls_wR_factor_ref 0.0465
_reflns_limit_h_max 16
_reflns_limit_h_min -15
_reflns_limit_k_max 22
_reflns_limit_k_min 0
_reflns_limit_l_max 34
_reflns_limit_l_min 0
_reflns_number_gt 2889
_reflns_number_total 4591
_reflns_threshold_expression I>2.0\s(I)
_oxford_diffrn_Wilson_B_factor 0.00
_oxford_diffrn_Wilson_scale 0.00
_oxford_refine_ls_r_factor_ref 0.0471
_oxford_refine_ls_scale 0.06788(12)
_oxford_reflns_number_all 4573
_oxford_reflns_threshold_expression_ref I>2.0\s(I)
_oxford_structure_analysis_title 'va252 in space group I4(1)/a'
_cod_data_source_file b707930c.txt
_cod_data_source_block VAC7Pd4
_cod_depositor_comments
;
The following automatic conversions were performed:
'_symmetry_cell_setting' value 'Tetragonal' changed to 'tetragonal'
according to '/home/saulius/struct/CIF-dictionaries/cif_core.dic'
dictionary named 'cif_core.dic' version 2.4.1 from 2010-06-29.

Automatic conversion script
Id: cif_fix_enum 1527 2010-12-29 10:47:43Z saulius 
;
_cod_original_sg_symbol_H-M 'I 41/a '
_cod_original_formula_sum 'C32 H66 N8 O4 Pd1'
_cod_database_code 7003025

loop_
_symmetry_equiv_pos_site_id
_symmetry_equiv_pos_as_xyz
1 x,y,z
2 3/4-y,1/4+x,1/4+z
3 1/2-x,-y,1/2+z
4 3/4+y,3/4-x,3/4+z
5 -x,-y,-z
6 1/4+y,3/4-x,3/4-z
7 1/2+x,y,1/2-z
8 1/4-y,1/4+x,1/4-z
9 1/2+x,1/2+y,1/2+z
10 1/4-y,3/4+x,3/4+z
11 -x,1/2-y,z
12 1/4+y,1/4-x,1/4+z
13 1/2-x,1/2-y,1/2-z
14 3/4+y,1/4-x,1/4-z
15 x,1/2+y,-z
16 3/4-y,3/4+x,3/4-z

loop_
_atom_site_label
_atom_site_type_symbol
_atom_site_fract_x
_atom_site_fract_y
_atom_site_fract_z
_atom_site_U_iso_or_equiv
_atom_site_occupancy
_atom_site_adp_type
_atom_site_refinement_flags_posn
_atom_site_refinement_flags_adp
_atom_site_refinement_flags_occupancy
_atom_site_disorder_assembly
_atom_site_disorder_group
_oxford_atom_site_special_shape
_atom_site_attached_hydrogens
Pd1 Pd 0.7500 0.2500 0.7500 0.0272 1.0000 Uani S . . . . . .
N1 N 0.72959(19) 0.32757(18) 0.69703(12) 0.0325 1.0000 Uani . . . . . . .
O1 O 0.68606(18) 0.39270(16) 0.70663(10) 0.0424 1.0000 Uani . . . . . . .
H4 H 0.6664 0.3828 0.7338 0.0660 1.0000 Uiso R . . . . . .
C1 C 0.7745(2) 0.3253(2) 0.65759(13) 0.0297 1.0000 Uani . . . . . . .
N3 N 0.78504(19) 0.37803(19) 0.62139(12) 0.0340 1.0000 Uani . . . . . . .
C11 C 0.7478(3) 0.4532(2) 0.61679(16) 0.0390 1.0000 Uani . . . . . . .
C12 C 0.6719(3) 0.4488(3) 0.58934(16) 0.0454 1.0000 Uani . . . . . . .
C13 C 0.6806(3) 0.4291(3) 0.53338(18) 0.0540 1.0000 Uani . . . . . . .
C14 C 0.6064(3) 0.4231(4) 0.5046(2) 0.0646 1.0000 Uani . . . . . . .
C15 C 0.6181(3) 0.4152(4) 0.4465(2) 0.0655 1.0000 Uani . . . . . . .
C16 C 0.5460(4) 0.4065(5) 0.4176(2) 0.0922 1.0000 Uani . . . . . . .
C17 C 0.5580(4) 0.4016(4) 0.3613(2) 0.0842 1.0000 Uani . . . . . . .
H14 H 0.5095 0.3975 0.3443 0.1291 1.0000 Uiso R . . . . . .
H15 H 0.5844 0.4467 0.3495 0.1289 1.0000 Uiso R . . . . . .
H16 H 0.5886 0.3572 0.3534 0.1289 1.0000 Uiso R . . . . . .
H17 H 0.5214 0.3595 0.4293 0.1112 1.0000 Uiso R . . . . . .
H18 H 0.5132 0.4504 0.4249 0.1111 1.0000 Uiso R . . . . . .
H19 H 0.6499 0.3706 0.4404 0.0801 1.0000 Uiso R . . . . . .
H20 H 0.6439 0.4606 0.4341 0.0801 1.0000 Uiso R . . . . . .
H21 H 0.5779 0.3788 0.5174 0.0799 1.0000 Uiso R . . . . . .
H22 H 0.5769 0.4690 0.5115 0.0798 1.0000 Uiso R . . . . . .
H23 H 0.7061 0.3797 0.5314 0.0659 1.0000 Uiso R . . . . . .
H24 H 0.7126 0.4677 0.5174 0.0662 1.0000 Uiso R . . . . . .
H25 H 0.6465 0.4982 0.5917 0.0581 1.0000 Uiso R . . . . . .
H26 H 0.6401 0.4099 0.6056 0.0579 1.0000 Uiso R . . . . . .
H27 H 0.7402 0.4749 0.6503 0.0489 1.0000 Uiso R . . . . . .
H28 H 0.7817 0.4856 0.5975 0.0489 1.0000 Uiso R . . . . . .
H29 H 0.8175 0.3670 0.5986 0.0421 1.0000 Uiso R . . . . . .
C2 C 0.8206(2) 0.2533(2) 0.65505(13) 0.0287 1.0000 Uani . . . . . . .
N2 N 0.81615(18) 0.21125(18) 0.69567(11) 0.0291 1.0000 Uani . . . . . . .
O2 O 0.85711(16) 0.14794(15) 0.70129(10) 0.0343 1.0000 Uani . . . . . . .
N4 N 0.86915(18) 0.23845(18) 0.61463(11) 0.0308 1.0000 Uani . . . . . . .
C21 C 0.8333(2) 0.2170(2) 0.56578(13) 0.0345 1.0000 Uani . . . . . . .
C22 C 0.8915(2) 0.2099(2) 0.52377(14) 0.0351 1.0000 Uani . . . . . . .
C23 C 0.8560(3) 0.1850(3) 0.47409(15) 0.0492 1.0000 Uani . . . . . . .
C24 C 0.9130(3) 0.1771(3) 0.43147(15) 0.0487 1.0000 Uani . . . . . . .
C25 C 0.8814(3) 0.1544(3) 0.38034(16) 0.0548 1.0000 Uani . . . . . . .
C26 C 0.9405(4) 0.1420(4) 0.33965(18) 0.0710 1.0000 Uani . . . . . . .
C27 C 0.9077(5) 0.1247(4) 0.28790(18) 0.0843 1.0000 Uani . . . . . . .
H41 H 0.9481 0.1208 0.2637 0.1240 1.0000 Uiso R . . . . . .
H42 H 0.8804 0.0769 0.2889 0.1239 1.0000 Uiso R . . . . . .
H43 H 0.8735 0.1645 0.2780 0.1239 1.0000 Uiso R . . . . . .
H44 H 0.9698 0.1889 0.3370 0.0869 1.0000 Uiso R . . . . . .
H45 H 0.9742 0.1004 0.3496 0.0873 1.0000 Uiso R . . . . . .
H46 H 0.8534 0.1074 0.3844 0.0654 1.0000 Uiso R . . . . . .
H47 H 0.8467 0.1944 0.3693 0.0655 1.0000 Uiso R . . . . . .
H48 H 0.9381 0.2264 0.4276 0.0583 1.0000 Uiso R . . . . . .
H49 H 0.9506 0.1398 0.4415 0.0584 1.0000 Uiso R . . . . . .
H50 H 0.8321 0.1356 0.4792 0.0593 1.0000 Uiso R . . . . . .
H51 H 0.8176 0.2217 0.4636 0.0592 1.0000 Uiso R . . . . . .
H52 H 0.9301 0.1726 0.5339 0.0420 1.0000 Uiso R . . . . . .
H53 H 0.9153 0.2597 0.5197 0.0422 1.0000 Uiso R . . . . . .
H54 H 0.8074 0.1682 0.5699 0.0420 1.0000 Uiso R . . . . . .
H55 H 0.7962 0.2560 0.5565 0.0419 1.0000 Uiso R . . . . . .
H56 H 0.9165 0.2393 0.6182 0.0393 1.0000 Uiso R . . . . . .

loop_
_atom_site_aniso_label
_atom_site_aniso_U_11
_atom_site_aniso_U_22
_atom_site_aniso_U_33
_atom_site_aniso_U_23
_atom_site_aniso_U_13
_atom_site_aniso_U_12
Pd1 0.0332(2) 0.0282(2) 0.02026(16) -0.00001(16) 0.00473(16) 0.00222(19)
N1 0.0386(19) 0.0315(17) 0.0273(15) 0.0027(13) 0.0063(14) 0.0084(14)
O1 0.0536(18) 0.0388(16) 0.0348(15) 0.0051(12) 0.0169(13) 0.0194(14)
C1 0.032(2) 0.034(2) 0.0230(17) 0.0001(15) 0.0023(14) -0.0030(16)
N3 0.0377(19) 0.0381(19) 0.0261(16) 0.0050(13) 0.0067(13) 0.0054(15)
C11 0.050(3) 0.029(2) 0.037(2) 0.0053(17) 0.0070(18) 0.0049(19)
C12 0.047(3) 0.052(3) 0.037(2) 0.007(2) 0.0028(19) 0.013(2)
C13 0.053(3) 0.067(3) 0.042(2) 0.003(2) -0.002(2) 0.020(3)
C14 0.051(3) 0.092(4) 0.050(3) 0.006(3) -0.007(2) 0.008(3)
C15 0.057(3) 0.083(4) 0.056(3) -0.005(3) -0.004(3) 0.006(3)
C16 0.072(4) 0.139(7) 0.065(4) 0.016(4) -0.018(3) 0.004(4)
C17 0.091(5) 0.104(5) 0.057(4) 0.001(3) -0.014(3) 0.005(4)
C2 0.032(2) 0.033(2) 0.0211(16) -0.0006(14) 0.0011(14) -0.0029(16)
N2 0.0322(17) 0.0292(17) 0.0260(15) -0.0001(12) 0.0042(13) 0.0019(13)
O2 0.0433(16) 0.0321(15) 0.0275(13) 0.0006(11) 0.0083(12) 0.0098(12)
N4 0.0293(17) 0.0398(19) 0.0235(15) 0.0004(13) 0.0044(12) -0.0036(14)
C21 0.039(2) 0.041(2) 0.0239(18) -0.0037(16) 0.0023(16) -0.0031(18)
C22 0.041(2) 0.041(2) 0.0235(18) 0.0003(16) 0.0031(16) 0.0062(18)
C23 0.057(3) 0.067(3) 0.023(2) -0.0053(19) 0.0042(19) -0.012(2)
C24 0.056(3) 0.059(3) 0.031(2) -0.007(2) 0.0050(19) 0.007(2)
C25 0.080(4) 0.057(3) 0.027(2) -0.006(2) 0.007(2) -0.003(3)
C26 0.106(5) 0.077(4) 0.030(2) -0.009(2) 0.015(3) 0.004(4)
C27 0.154(7) 0.071(4) 0.028(2) -0.004(2) 0.009(3) 0.027(4)

loop_
_atom_type_symbol
_atom_type_scat_dispersion_real
_atom_type_scat_dispersion_imag
_atom_type_scat_Cromer_Mann_a1
_atom_type_scat_Cromer_Mann_b1
_atom_type_scat_Cromer_Mann_a2
_atom_type_scat_Cromer_Mann_b2
_atom_type_scat_Cromer_Mann_a3
_atom_type_scat_Cromer_Mann_b3
_atom_type_scat_Cromer_Mann_a4
_atom_type_scat_Cromer_Mann_b4
_atom_type_scat_Cromer_Mann_c
_atom_type_scat_source
C 0.0033 0.0016 2.3100 20.8439 1.0200 10.2075 1.5886 0.5687 0.8650 51.6512 0.2156 'International Tables Vol C 4.2.6.8 and 6.1.1.4'
H 0.0000 0.0000 0.4930 10.5109 0.3229 26.1257 0.1402 3.1424 0.0408 57.7998 0.0030 'International Tables Vol C 4.2.6.8 and 6.1.1.4'
N 0.0061 0.0033 12.2126 0.0057 3.1322 9.8933 2.0125 28.9975 1.1663 0.5826 -11.5290 'International Tables Vol C 4.2.6.8 and 6.1.1.4'
O 0.0106 0.0060 3.0485 13.2771 2.2868 5.7011 1.5463 0.3239 0.8670 32.9089 0.2508 'International Tables Vol C 4.2.6.8 and 6.1.1.4'
Pd -0.9988 1.0072 19.3319 0.6987 15.5017 7.9893 5.2954 25.2052 0.6058 76.8986 5.2659 'International Tables Vol C 4.2.6.8 and 6.1.1.4'

loop_
_geom_angle_atom_site_label_1
_geom_angle_atom_site_label_2
_geom_angle_atom_site_label_3
_geom_angle
_geom_angle_site_symmetry_1
_geom_angle_site_symmetry_2
_geom_angle_site_symmetry_3
_geom_angle_publ_flag
N1 Pd1 N2 79.95(13) . . . yes
N1 Pd1 N1 180.00 . . 13_656 yes
N1 Pd1 N2 100.05(13) . . 13_656 yes
N1 Pd1 N2 100.05(13) 13_656 . . yes
N2 Pd1 N2 180.00 . . 13_656 yes
N1 Pd1 N2 79.95(13) 13_656 . 13_656 yes
N1 O1 H4 103.00 . . . no
Pd1 N1 O1 122.0(2) . . . yes
O1 N1 C1 119.9(3) . . . yes
Pd1 N1 C1 115.8(3) . . . yes
Pd1 N2 O2 121.6(2) . . . yes
O2 N2 C2 122.0(3) . . . yes
Pd1 N2 C2 116.3(2) . . . yes
C1 N3 C11 127.7(3) . . . yes
C2 N4 C21 117.3(3) . . . yes
C1 N3 H29 116.00 . . . no
C11 N3 H29 116.00 . . . no
C21 N4 H56 122.00 . . . no
C2 N4 H56 121.00 . . . no
N1 C1 C2 112.7(3) . . . yes
N3 C1 C2 118.2(3) . . . yes
N1 C1 N3 129.1(3) . . . yes
N2 C2 N4 124.4(3) . . . yes
N2 C2 C1 113.9(3) . . . yes
N4 C2 C1 121.4(3) . . . yes
N3 C11 C12 112.5(3) . . . yes
C11 C12 C13 112.9(4) . . . no
C12 C13 C14 114.8(4) . . . no
C13 C14 C15 113.0(4) . . . no
C14 C15 C16 114.0(4) . . . no
C15 C16 C17 113.4(5) . . . no
N4 C21 C22 112.1(3) . . . yes
C21 C22 C23 112.6(3) . . . no
C22 C23 C24 113.7(4) . . . no
C23 C24 C25 116.7(4) . . . no
C24 C25 C26 115.1(5) . . . no
C25 C26 C27 114.5(6) . . . no
N3 C11 H27 109.00 . . . no
N3 C11 H28 107.00 . . . no
C12 C11 H27 110.00 . . . no
C12 C11 H28 108.00 . . . no
H27 C11 H28 110.00 . . . no
C11 C12 H25 109.00 . . . no
C11 C12 H26 109.00 . . . no
C13 C12 H25 108.00 . . . no
C13 C12 H26 109.00 . . . no
H25 C12 H26 109.00 . . . no
C12 C13 H23 107.00 . . . no
C12 C13 H24 109.00 . . . no
C14 C13 H23 108.00 . . . no
C14 C13 H24 109.00 . . . no
H23 C13 H24 109.00 . . . no
C13 C14 H21 109.00 . . . no
C13 C14 H22 108.00 . . . no
C15 C14 H21 110.00 . . . no
C15 C14 H22 109.00 . . . no
H21 C14 H22 109.00 . . . no
C14 C15 H19 108.00 . . . no
C14 C15 H20 109.00 . . . no
C16 C15 H19 109.00 . . . no
C16 C15 H20 108.00 . . . no
H19 C15 H20 110.00 . . . no
C15 C16 H17 107.00 . . . no
C15 C16 H18 108.00 . . . no
C17 C16 H17 109.00 . . . no
C17 C16 H18 109.00 . . . no
H17 C16 H18 110.00 . . . no
C16 C17 H14 110.00 . . . no
C16 C17 H15 110.00 . . . no
C16 C17 H16 110.00 . . . no
H14 C17 H15 109.00 . . . no
H14 C17 H16 109.00 . . . no
H15 C17 H16 109.00 . . . no
N4 C21 H54 109.00 . . . no
N4 C21 H55 109.00 . . . no
C22 C21 H54 109.00 . . . no
C22 C21 H55 109.00 . . . no
H54 C21 H55 109.00 . . . no
C21 C22 H52 109.00 . . . no
C21 C22 H53 107.00 . . . no
C23 C22 H52 109.00 . . . no
C23 C22 H53 110.00 . . . no
H52 C22 H53 109.00 . . . no
C22 C23 H50 108.00 . . . no
C22 C23 H51 110.00 . . . no
C24 C23 H50 108.00 . . . no
C24 C23 H51 108.00 . . . no
H50 C23 H51 109.00 . . . no
C23 C24 H48 107.00 . . . no
C23 C24 H49 108.00 . . . no
C25 C24 H48 108.00 . . . no
C25 C24 H49 109.00 . . . no
H48 C24 H49 109.00 . . . no
C24 C25 H46 108.00 . . . no
C24 C25 H47 108.00 . . . no
C26 C25 H46 108.00 . . . no
C26 C25 H47 109.00 . . . no
H46 C25 H47 109.00 . . . no
C25 C26 H44 107.00 . . . no
C25 C26 H45 109.00 . . . no
C27 C26 H44 108.00 . . . no
C27 C26 H45 109.00 . . . no
H44 C26 H45 109.00 . . . no
C26 C27 H41 110.00 . . . no
C26 C27 H42 110.00 . . . no
C26 C27 H43 110.00 . . . no
H41 C27 H42 109.00 . . . no
H41 C27 H43 109.00 . . . no
H42 C27 H43 109.00 . . . no

loop_
_geom_bond_atom_site_label_1
_geom_bond_atom_site_label_2
_geom_bond_distance
_geom_bond_site_symmetry_1
_geom_bond_site_symmetry_2
_geom_bond_publ_flag
Pd1 N1 1.980(3) . . yes
Pd1 N2 1.963(3) . . yes
Pd1 N1 1.980(3) . 13_656 yes
Pd1 N2 1.963(3) . 13_656 yes
O1 N1 1.392(4) . . yes
O2 N2 1.326(4) . . yes
O1 H4 0.8100 . . no
N1 C1 1.305(5) . . yes
N2 C2 1.303(5) . . yes
N3 C1 1.341(5) . . yes
N3 C11 1.471(5) . . yes
N4 C21 1.483(5) . . yes
N4 C2 1.388(5) . . yes
N3 H29 0.8500 . . no
N4 H56 0.8300 . . no
C1 C2 1.495(5) . . no
C11 C12 1.513(7) . . no
C12 C13 1.525(6) . . no
C13 C14 1.507(7) . . no
C14 C15 1.554(7) . . no
C15 C16 1.481(8) . . no
C16 C17 1.504(8) . . no
C21 C22 1.510(5) . . no
C22 C23 1.515(6) . . no
C23 C24 1.509(6) . . no
C24 C25 1.512(6) . . no
C25 C26 1.506(8) . . no
C26 C27 1.513(8) . . no
C11 H27 0.9700 . . no
C11 H28 0.9600 . . no
C12 H25 0.9700 . . no
C12 H26 0.9800 . . no
C13 H23 0.9700 . . no
C13 H24 0.9700 . . no
C14 H21 0.9800 . . no
C14 H22 0.9700 . . no
C15 H19 0.9700 . . no
C15 H20 0.9700 . . no
C16 H17 0.9800 . . no
C16 H18 0.9800 . . no
C17 H14 0.9600 . . no
C17 H15 0.9600 . . no
C17 H16 0.9700 . . no
C21 H54 0.9700 . . no
C21 H55 0.9700 . . no
C22 H52 0.9800 . . no
C22 H53 0.9700 . . no
C23 H50 0.9700 . . no
C23 H51 0.9700 . . no
C24 H48 0.9700 . . no
C24 H49 0.9600 . . no
C25 H46 0.9600 . . no
C25 H47 0.9700 . . no
C26 H44 0.9700 . . no
C26 H45 0.9700 . . no
C27 H41 0.9500 . . no
C27 H42 0.9600 . . no
C27 H43 0.9500 . . no

loop_
_geom_contact_atom_site_label_1
_geom_contact_atom_site_label_2
_geom_contact_distance
_geom_contact_site_symmetry_1
_geom_contact_site_symmetry_2
_geom_contact_publ_flag
Pd1 C22 4.176(4) . 2_545 no
Pd1 C23 4.153(5) . 2_545 no
Pd1 C24 3.894(5) . 2_545 no
Pd1 C23 4.153(5) . 14_566 no
Pd1 C24 3.894(5) . 14_566 no
Pd1 C22 4.176(4) . 14_566 no
Pd1 H49 3.0200 . 2_545 no
Pd1 H52 3.3700 . 2_545 no
Pd1 H49 3.0200 . 14_566 no
Pd1 H52 3.3700 . 14_566 no
O1 N3 2.851(4) . . no
O1 C11 2.813(5) . . no
O1 C12 3.259(5) . . no
O1 N2 3.156(4) . 13_656 no
O1 O2 2.644(4) . 13_656 no
O2 C11 3.351(5) . 8_646 no
O2 N1 3.113(4) . 13_656 no
O2 N4 2.790(4) . . no
O2 O1 2.644(4) . 13_656 no
O2 N3 2.765(4) . 8_646 no
O2 N4 3.251(4) . 8_646 no
O2 C21 3.305(4) . 8_646 no
O2 C22 3.266(4) . 8_646 no
O1 H27 2.2700 . . no
O1 H26 2.8000 . . no
O2 H56 2.9100 . . no
O2 H53 2.4700 . 8_646 no
O2 H28 2.9000 . 8_646 no
O2 H29 1.9800 . 8_646 no
O2 H4 1.8400 . 13_656 no
N1 N2 2.534(4) . . no
N1 C2 2.333(5) . . no
N1 O2 3.113(4) . 13_656 no
N1 N2 3.022(4) . 13_656 no
N2 N1 2.534(4) . . no
N2 N1 3.022(4) . 13_656 no
N2 C1 2.348(5) . . no
N2 O1 3.156(4) . 13_656 no
N3 O2 2.765(4) . 14_566 no
N3 N4 2.853(5) . . no
N3 C21 3.284(5) . . no
N3 O1 2.851(4) . . no
N4 O2 2.790(4) . . no
N4 N4 3.292(4) . 14_566 no
N4 N4 3.292(4) . 8_646 no
N4 O2 3.251(4) . 14_566 no
N4 N3 2.853(5) . . no
N1 H27 2.8600 . . no
N2 H52 2.7100 . 14_566 no
N2 H4 2.5000 . 13_656 no
N3 H55 2.7400 . . no
N3 H23 2.7500 . . no
N4 H56 2.8100 . 8_646 no
N4 H29 2.4600 . . no
N4 H56 2.7100 . 14_566 no
C2 C22 3.583(5) . 14_566 no
C11 O1 2.813(5) . . no
C11 O2 3.351(5) . 14_566 no
C12 O1 3.259(5) . . no
C21 O2 3.305(4) . 14_566 no
C21 N3 3.284(5) . . no
C22 O2 3.266(4) . 14_566 no
C22 Pd1 4.176(4) . 8_646 no
C22 C2 3.583(5) . 8_646 no
C22 Pd1 4.176(4) . 4_554 no
C23 Pd1 4.153(5) . 4_554 no
C23 Pd1 4.153(5) . 8_646 no
C24 Pd1 3.894(5) . 8_646 no
C24 Pd1 3.894(5) . 4_554 no
C1 H52 3.0200 . 14_566 no
C1 H26 3.1000 . . no
C1 H55 2.9600 . . no
C2 H52 2.6700 . 14_566 no
C16 H16 2.9800 . 16_545 no
C21 H29 2.7700 . . no
H4 O2 1.8400 . 13_656 no
H4 N2 2.5000 . 13_656 no
H14 H19 2.4500 . 16_545 no
H15 H20 2.4800 . . no
H16 H19 2.5500 . . no
H16 C16 2.9800 . 6_555 no
H16 H17 2.4300 . 6_555 no
H17 H21 2.5500 . . no
H17 H16 2.4300 . 16_545 no
H18 H22 2.5600 . . no
H19 H16 2.5500 . . no
H19 H14 2.4500 . 6_555 no
H20 H15 2.4800 . . no
H20 H24 2.5100 . . no
H20 H27 2.5100 . 10_644 no
H21 H17 2.5500 . . no
H22 H18 2.5600 . . no
H22 H25 2.5000 . . no
H23 N3 2.7500 . . no
H24 H20 2.5100 . . no
H24 H28 2.4600 . . no
H25 H22 2.5000 . . no
H26 O1 2.8000 . . no
H26 C1 3.1000 . . no
H27 O1 2.2700 . . no
H27 N1 2.8600 . . no
H27 H20 2.5100 . 12_565 no
H28 H24 2.4600 . . no
H28 O2 2.9000 . 14_566 no
H28 H46 2.5200 . 15_556 no
H29 N4 2.4600 . . no
H29 C21 2.7700 . . no
H29 H55 2.2700 . . no
H29 O2 1.9800 . 14_566 no
H42 H54 2.5700 . 4_554 no
H43 H47 2.5100 . . no
H44 H48 2.5400 . . no
H44 H44 2.3800 . 11_755 no
H45 H49 2.5600 . . no
H46 H50 2.5800 . . no
H46 H28 2.5200 . 15_546 no
H47 H43 2.5100 . . no
H47 H51 2.5900 . . no
H48 H44 2.5400 . . no
H48 H53 2.5300 . . no
H48 H48 2.3100 . 11_755 no
H49 H45 2.5600 . . no
H49 H52 2.5300 . . no
H49 Pd1 3.0200 . 4_554 no
H49 Pd1 3.0200 . 8_646 no
H50 H46 2.5800 . . no
H50 H54 2.5000 . . no
H51 H47 2.5900 . . no
H51 H55 2.5500 . . no
H52 H49 2.5300 . . no
H52 H56 2.5200 . . no
H52 Pd1 3.3700 . 4_554 no
H52 Pd1 3.3700 . 8_646 no
H52 N2 2.7100 . 8_646 no
H52 C1 3.0200 . 8_646 no
H52 C2 2.6700 . 8_646 no
H53 H48 2.5300 . . no
H53 O2 2.4700 . 14_566 no
H54 H50 2.5000 . . no
H54 H42 2.5700 . 2_545 no
H55 N3 2.7400 . . no
H55 C1 2.9600 . . no
H55 H29 2.2700 . . no
H55 H51 2.5500 . . no
H56 O2 2.9100 . . no
H56 H52 2.5200 . . no
H56 N4 2.7100 . 8_646 no
H56 H56 2.1100 . 8_646 no
H56 N4 2.8100 . 14_566 no
H56 H56 2.1100 . 14_566 no

loop_
_geom_hbond_atom_site_label_D
_geom_hbond_atom_site_label_H
_geom_hbond_atom_site_label_A
_geom_hbond_distance_DH
_geom_hbond_distance_HA
_geom_hbond_distance_DA
_geom_hbond_angle_DHA
_geom_hbond_site_symmetry_A
_geom_hbond_publ_flag
O1 H4 O2 0.8100 1.8400 2.644(4) 167.00 13_656 yes
N3 H29 O2 0.8500 1.9800 2.765(4) 153.00 14_566 yes
C11 H27 O1 0.9700 2.2700 2.813(5) 114.00 . yes
C22 H53 O2 0.9700 2.4700 3.266(4) 139.00 14_566 yes

loop_
_geom_torsion_atom_site_label_1
_geom_torsion_atom_site_label_2
_geom_torsion_atom_site_label_3
_geom_torsion_atom_site_label_4
_geom_torsion
_geom_torsion_site_symmetry_1
_geom_torsion_site_symmetry_2
_geom_torsion_site_symmetry_3
_geom_torsion_site_symmetry_4
_geom_torsion_publ_flag
N2 Pd1 N1 O1 -172.9(3) . . . . no
N2 Pd1 N1 C1 -10.3(3) . . . . no
N2 Pd1 N1 O1 7.1(3) 13_656 . . . no
N2 Pd1 N1 C1 169.7(3) 13_656 . . . no
N1 Pd1 N2 O2 -178.8(3) . . . . no
N1 Pd1 N2 C2 4.7(3) . . . . no
N1 Pd1 N2 O2 1.2(3) 13_656 . . . no
N1 Pd1 N2 C2 -175.3(3) 13_656 . . . no
Pd1 N1 C1 N3 -165.1(3) . . . . no
Pd1 N1 C1 C2 13.3(4) . . . . no
O1 N1 C1 N3 -2.2(6) . . . . no
O1 N1 C1 C2 176.2(3) . . . . no
Pd1 N2 C2 N4 174.4(3) . . . . no
Pd1 N2 C2 C1 0.8(4) . . . . no
O2 N2 C2 N4 -2.0(5) . . . . no
O2 N2 C2 C1 -175.6(3) . . . . no
C11 N3 C1 N1 -0.2(6) . . . . no
C11 N3 C1 C2 -178.5(4) . . . . no
C1 N3 C11 C12 -86.3(5) . . . . no
C21 N4 C2 N2 113.3(4) . . . . no
C21 N4 C2 C1 -73.6(4) . . . . no
C2 N4 C21 C22 174.4(3) . . . . no
N1 C1 C2 N2 -9.3(5) . . . . no
N1 C1 C2 N4 176.9(3) . . . . no
N3 C1 C2 N2 169.3(3) . . . . no
N3 C1 C2 N4 -4.5(5) . . . . no
N3 C11 C12 C13 -68.4(5) . . . . no
C11 C12 C13 C14 179.3(4) . . . . no
C12 C13 C14 C15 171.3(5) . . . . no
C13 C14 C15 C16 178.0(6) . . . . no
C14 C15 C16 C17 178.0(6) . . . . no
N4 C21 C22 C23 177.8(3) . . . . no
C21 C22 C23 C24 -179.7(4) . . . . no
C22 C23 C24 C25 -178.5(4) . . . . no
C23 C24 C25 C26 -176.1(5) . . . . no
C24 C25 C26 C27 -176.0(5) . . . . no
